data_4025482
loop_
_publ_author_name
'Saurav J. Sarma'
'Paul B. Jones'

_publ_section_title
;
 Photochemistry of 1,n-Dibenzyloxy-9,10-anthraquinones
;
_journal_name_full 'Journal of Organic Chemistry'
_journal_page_first 3806
_journal_page_last 3813
_journal_paper_doi 10.1021/jo100650u
_journal_volume 75
_journal_year 2010
_chemical_formula_moiety 'C22 H14 O3'
_chemical_formula_sum 'C22 H14 O3'
_chemical_formula_weight 326.33
_chemical_name_systematic
; 
 ? 
;
_space_group_IT_number 14
_symmetry_cell_setting monoclinic
_symmetry_space_group_name_Hall '-P 2ybc'
_symmetry_space_group_name_H-M 'P 1 21/c 1'
_atom_sites_solution_hydrogens geom
_atom_sites_solution_primary direct
_atom_sites_solution_secondary difmap
_audit_creation_method SHELXTL
_cell_angle_alpha 90.00
_cell_angle_beta 90.2580(10)
_cell_angle_gamma 90.00
_cell_formula_units_Z 8
_cell_length_a 9.9315(11)
_cell_length_b 14.2636(15)
_cell_length_c 21.545(2)
_cell_measurement_reflns_used 4966
_cell_measurement_temperature 193(2)
_cell_measurement_theta_max 29.19
_cell_measurement_theta_min 4.03
_cell_volume 3052.0(5)
_computing_cell_refinement 'Bruker SMART'
_computing_data_collection 'Bruker SMART'
_computing_data_reduction 'Bruker SAINT'
_computing_molecular_graphics 'Bruker SHELXTL'
_computing_publication_material 'Bruker SHELXTL'
_computing_structure_refinement 'Bruker SHELXTL'
_computing_structure_solution 'Bruker SHELXTL'
_diffrn_ambient_temperature 193(2)
_diffrn_measured_fraction_theta_full 0.997
_diffrn_measured_fraction_theta_max 0.997
_diffrn_measurement_device_type 'Bruker APEX CCD area detector'
_diffrn_measurement_method 'phi and omega scans'
_diffrn_radiation_monochromator graphite
_diffrn_radiation_source 'fine-focus sealed tube'
_diffrn_radiation_type MoK\a
_diffrn_radiation_wavelength 0.71073
_diffrn_reflns_av_R_equivalents 0.0477
_diffrn_reflns_av_sigmaI/netI 0.0423
_diffrn_reflns_limit_h_max 12
_diffrn_reflns_limit_h_min -12
_diffrn_reflns_limit_k_max 18
_diffrn_reflns_limit_k_min -18
_diffrn_reflns_limit_l_max 27
_diffrn_reflns_limit_l_min -27
_diffrn_reflns_number 28282
_diffrn_reflns_theta_full 27.50
_diffrn_reflns_theta_max 27.50
_diffrn_reflns_theta_min 3.78
_exptl_absorpt_coefficient_mu 0.094
_exptl_absorpt_correction_T_max 0.8622
_exptl_absorpt_correction_T_min 0.7857
_exptl_absorpt_correction_type multi-scan
_exptl_absorpt_process_details
;
 Data were corrected for absorption effects using the 
 multi-scan technique (SADABS).  The estimated 
 minimum and maximum transmission:   0.7857  0.8622
;
_exptl_crystal_colour yellow
_exptl_crystal_density_diffrn 1.420
_exptl_crystal_density_method 'not measured'
_exptl_crystal_description needle
_exptl_crystal_F_000 1360
_exptl_crystal_size_max 0.47
_exptl_crystal_size_mid 0.13
_exptl_crystal_size_min 0.06
_refine_diff_density_max 0.302
_refine_diff_density_min -0.238
_refine_diff_density_rms 0.045
_refine_ls_extinction_method none
_refine_ls_goodness_of_fit_ref 1.020
_refine_ls_hydrogen_treatment constr
_refine_ls_matrix_type full
_refine_ls_number_parameters 453
_refine_ls_number_reflns 6996
_refine_ls_number_restraints 0
_refine_ls_restrained_S_all 1.020
_refine_ls_R_factor_all 0.0679
_refine_ls_R_factor_gt 0.0491
_refine_ls_shift/su_max 0.000
_refine_ls_shift/su_mean 0.000
_refine_ls_structure_factor_coef Fsqd
_refine_ls_weighting_details 'calc w=1/[\s^2^(Fo^2^)+(0.0569P)^2^+0.7193P] where P=(Fo^2^+2Fc^2^)/3'
_refine_ls_weighting_scheme calc
_refine_ls_wR_factor_gt 0.1138
_refine_ls_wR_factor_ref 0.1241
_reflns_number_gt 5340
_reflns_number_total 6996
_reflns_threshold_expression >2sigma(I)
_cod_data_source_file jo100650u_si_008.cif
_cod_data_source_block a81p_36
_cod_depositor_comments
;
The following automatic conversions were performed:

'_symmetry_cell_setting' value 'Monoclinic' changed to 'monoclinic'
according to the built-in table from CIF Core dictionary named
'cif_core.dic' version 2.4.1 from 2010-06-29.

Automatic conversion script
Id: cif_fix_values 1646 2011-03-28 12:23:43Z adriana 
;
_cod_original_cell_volume 3052.0(6)
_cod_database_code 4025482

loop_
_symmetry_equiv_pos_as_xyz
'x, y, z'
'-x, y+1/2, -z+1/2'
'-x, -y, -z'
'x, -y-1/2, z-1/2'

loop_
_atom_site_label
_atom_site_type_symbol
_atom_site_fract_x
_atom_site_fract_y
_atom_site_fract_z
_atom_site_U_iso_or_equiv
_atom_site_adp_type
_atom_site_occupancy
_atom_site_symmetry_multiplicity
_atom_site_calc_flag
_atom_site_refinement_flags
_atom_site_disorder_assembly
_atom_site_disorder_group
O1 O 0.18481(12) 0.99964(8) 0.28834(5) 0.0388(3) Uani 1 1 d . . .
O2 O 0.34939(11) 0.89232(7) 0.04127(5) 0.0305(3) Uani 1 1 d . . .
O3 O 0.02428(11) 0.70384(7) 0.10524(5) 0.0328(3) Uani 1 1 d . . .
C1 C 0.20941(14) 0.85361(10) 0.12099(7) 0.0238(3) Uani 1 1 d . . .
C2 C 0.28097(14) 0.93804(10) 0.13507(7) 0.0254(3) Uani 1 1 d . . .
C3 C 0.36361(15) 0.95975(11) 0.08596(7) 0.0292(3) Uani 1 1 d . . .
C4 C 0.44533(17) 1.03795(12) 0.08591(8) 0.0372(4) Uani 1 1 d . . .
H4 H 0.5021 1.0526 0.0519 0.045 Uiso 1 1 calc R . .
C5 C 0.43963(18) 1.09411(12) 0.13874(8) 0.0384(4) Uani 1 1 d . . .
H5 H 0.4940 1.1488 0.1405 0.046 Uiso 1 1 calc R . .
C6 C 0.35758(17) 1.07328(11) 0.18895(7) 0.0332(4) Uani 1 1 d . . .
H6 H 0.3570 1.1132 0.2242 0.040 Uiso 1 1 calc R . .
C7 C 0.27608(15) 0.99371(10) 0.18755(7) 0.0266(3) Uani 1 1 d . . .
C8 C 0.18827(15) 0.96106(10) 0.23747(7) 0.0278(3) Uani 1 1 d . . .
C9 C 0.10125(15) 0.87773(10) 0.22311(7) 0.0263(3) Uani 1 1 d . . .
C10 C 0.00561(16) 0.85526(11) 0.26812(7) 0.0313(3) Uani 1 1 d . . .
H10 H 0.0004 0.8915 0.3050 0.038 Uiso 1 1 calc R . .
C11 C -0.08090(16) 0.78121(11) 0.25954(7) 0.0322(4) Uani 1 1 d . . .
H11 H -0.1455 0.7667 0.2905 0.039 Uiso 1 1 calc R . .
C12 C -0.07449(16) 0.72760(11) 0.20614(7) 0.0301(3) Uani 1 1 d . . .
H12 H -0.1333 0.6756 0.2008 0.036 Uiso 1 1 calc R . .
C13 C 0.01818(15) 0.74985(10) 0.16019(7) 0.0258(3) Uani 1 1 d . . .
C14 C 0.10952(14) 0.82449(10) 0.16753(7) 0.0248(3) Uani 1 1 d . . .
C15 C 0.25580(14) 0.82697(10) 0.06351(7) 0.0252(3) Uani 1 1 d . . .
C16 C 0.23913(14) 0.75048(10) 0.01865(7) 0.0252(3) Uani 1 1 d . . .
C17 C 0.24244(16) 0.65666(11) 0.03566(8) 0.0319(3) Uani 1 1 d . . .
H17 H 0.2544 0.6401 0.0780 0.038 Uiso 1 1 calc R . .
C18 C 0.22852(17) 0.58704(12) -0.00859(8) 0.0378(4) Uani 1 1 d . . .
H18 H 0.2309 0.5231 0.0036 0.045 Uiso 1 1 calc R . .
C19 C 0.21121(16) 0.60995(12) -0.07046(8) 0.0375(4) Uani 1 1 d . . .
H19 H 0.1999 0.5620 -0.1006 0.045 Uiso 1 1 calc R . .
C20 C 0.21050(16) 0.70309(12) -0.08814(7) 0.0345(4) Uani 1 1 d . . .
H20 H 0.1994 0.7191 -0.1307 0.041 Uiso 1 1 calc R . .
C21 C 0.22585(15) 0.77285(11) -0.04437(7) 0.0295(3) Uani 1 1 d . . .
H21 H 0.2274 0.8366 -0.0571 0.035 Uiso 1 1 calc R . .
C22 C -0.04737(18) 0.61720(11) 0.09998(8) 0.0392(4) Uani 1 1 d . . .
H22A H -0.0192 0.5749 0.1334 0.059 Uiso 1 1 calc R . .
H22B H -0.0277 0.5882 0.0598 0.059 Uiso 1 1 calc R . .
H22C H -0.1443 0.6291 0.1031 0.059 Uiso 1 1 calc R . .
O1A O 0.33944(14) 0.50312(8) 0.21986(5) 0.0444(3) Uani 1 1 d . . .
O2A O 0.12767(11) 0.39695(7) 0.45976(5) 0.0331(3) Uani 1 1 d . . .
O3A O 0.40154(12) 0.17927(8) 0.39118(5) 0.0379(3) Uani 1 1 d . . .
C1A C 0.28211(15) 0.35851(10) 0.38598(7) 0.0265(3) Uani 1 1 d . . .
C2A C 0.20870(15) 0.44007(10) 0.36749(7) 0.0289(3) Uani 1 1 d . . .
C3A C 0.11478(16) 0.46033(11) 0.41240(7) 0.0308(3) Uani 1 1 d . . .
C4A C 0.02516(16) 0.53360(11) 0.40641(8) 0.0354(4) Uani 1 1 d . . .
H4A H -0.0405 0.5468 0.4371 0.042 Uiso 1 1 calc R . .
C5A C 0.03659(18) 0.58713(12) 0.35272(8) 0.0383(4) Uani 1 1 d . . .
H5A H -0.0230 0.6385 0.3469 0.046 Uiso 1 1 calc R . .
C6A C 0.13145(18) 0.56859(11) 0.30725(8) 0.0366(4) Uani 1 1 d . . .
H6A H 0.1361 0.6073 0.2714 0.044 Uiso 1 1 calc R . .
C7A C 0.21997(16) 0.49332(11) 0.31395(7) 0.0309(3) Uani 1 1 d . . .
C8A C 0.32300(17) 0.46340(11) 0.26967(7) 0.0324(4) Uani 1 1 d . . .
C9A C 0.40346(15) 0.37816(11) 0.28668(7) 0.0293(3) Uani 1 1 d . . .
C10A C 0.50035(17) 0.34989(12) 0.24378(8) 0.0349(4) Uani 1 1 d . . .
H10A H 0.5178 0.3877 0.2084 0.042 Uiso 1 1 calc R . .
C11A C 0.57049(16) 0.26811(12) 0.25225(8) 0.0361(4) Uani 1 1 d . . .
H11A H 0.6400 0.2516 0.2241 0.043 Uiso 1 1 calc R . .
C12A C 0.54076(16) 0.20923(12) 0.30157(8) 0.0334(4) Uani 1 1 d . . .
H12A H 0.5867 0.1512 0.3061 0.040 Uiso 1 1 calc R . .
C13A C 0.44376(15) 0.23540(11) 0.34429(7) 0.0281(3) Uani 1 1 d . . .
C14A C 0.37944(15) 0.32334(10) 0.34061(7) 0.0268(3) Uani 1 1 d . . .
C15A C 0.23207(15) 0.33591(10) 0.44364(7) 0.0283(3) Uani 1 1 d . . .
C16A C 0.25830(15) 0.26856(11) 0.49357(7) 0.0284(3) Uani 1 1 d . . .
C17A C 0.38821(16) 0.24270(11) 0.51080(7) 0.0333(4) Uani 1 1 d . . .
H17A H 0.4632 0.2685 0.4896 0.040 Uiso 1 1 calc R . .
C18A C 0.40893(18) 0.17982(12) 0.55855(8) 0.0393(4) Uani 1 1 d . . .
H18A H 0.4981 0.1622 0.5696 0.047 Uiso 1 1 calc R . .
C19A C 0.30132(19) 0.14211(13) 0.59045(8) 0.0404(4) Uani 1 1 d . . .
H19A H 0.3160 0.0984 0.6231 0.049 Uiso 1 1 calc R . .
C20A C 0.17195(18) 0.16888(13) 0.57423(8) 0.0396(4) Uani 1 1 d . . .
H20A H 0.0975 0.1435 0.5961 0.047 Uiso 1 1 calc R . .
C21A C 0.14997(16) 0.23185(12) 0.52679(7) 0.0341(4) Uani 1 1 d . . .
H21A H 0.0607 0.2504 0.5166 0.041 Uiso 1 1 calc R . .
C22A C 0.44220(18) 0.08360(11) 0.39129(9) 0.0386(4) Uani 1 1 d . . .
H22D H 0.4105 0.0532 0.3532 0.058 Uiso 1 1 calc R . .
H22E H 0.4034 0.0518 0.4273 0.058 Uiso 1 1 calc R . .
H22F H 0.5407 0.0800 0.3935 0.058 Uiso 1 1 calc R . .

loop_
_atom_site_aniso_label
_atom_site_aniso_U_11
_atom_site_aniso_U_22
_atom_site_aniso_U_33
_atom_site_aniso_U_23
_atom_site_aniso_U_13
_atom_site_aniso_U_12
O1 0.0494(7) 0.0397(6) 0.0273(6) -0.0092(5) 0.0046(5) -0.0006(5)
O2 0.0329(6) 0.0309(6) 0.0276(6) -0.0034(4) 0.0072(4) -0.0070(5)
O3 0.0368(6) 0.0317(6) 0.0300(6) -0.0044(5) 0.0073(5) -0.0106(5)
C1 0.0240(7) 0.0244(7) 0.0230(7) 0.0008(6) 0.0000(6) 0.0024(6)
C2 0.0247(7) 0.0258(7) 0.0256(7) 0.0009(6) -0.0006(6) 0.0011(6)
C3 0.0311(8) 0.0302(8) 0.0265(8) -0.0024(6) 0.0016(6) -0.0015(6)
C4 0.0405(9) 0.0361(9) 0.0351(9) 0.0018(7) 0.0063(7) -0.0106(7)
C5 0.0429(10) 0.0323(8) 0.0402(10) -0.0015(7) -0.0002(7) -0.0115(7)
C6 0.0398(9) 0.0291(8) 0.0308(8) -0.0047(7) -0.0025(7) -0.0010(7)
C7 0.0271(8) 0.0265(7) 0.0262(8) -0.0008(6) -0.0022(6) 0.0038(6)
C8 0.0307(8) 0.0282(8) 0.0245(8) -0.0018(6) -0.0009(6) 0.0070(6)
C9 0.0270(8) 0.0288(8) 0.0230(7) 0.0034(6) 0.0013(6) 0.0058(6)
C10 0.0356(9) 0.0345(8) 0.0239(8) 0.0009(7) 0.0055(6) 0.0069(7)
C11 0.0321(8) 0.0350(8) 0.0296(8) 0.0089(7) 0.0082(6) 0.0047(7)
C12 0.0283(8) 0.0290(8) 0.0329(8) 0.0067(6) 0.0036(6) -0.0011(6)
C13 0.0268(8) 0.0258(7) 0.0248(7) 0.0033(6) 0.0012(6) 0.0031(6)
C14 0.0248(7) 0.0261(7) 0.0233(7) 0.0030(6) 0.0010(6) 0.0048(6)
C15 0.0221(7) 0.0265(7) 0.0271(8) 0.0019(6) 0.0020(6) 0.0004(6)
C16 0.0206(7) 0.0294(7) 0.0256(7) -0.0033(6) 0.0035(5) 0.0015(6)
C17 0.0309(8) 0.0328(8) 0.0320(8) 0.0013(7) 0.0025(6) 0.0043(7)
C18 0.0393(9) 0.0286(8) 0.0455(10) -0.0050(7) 0.0048(7) 0.0019(7)
C19 0.0323(9) 0.0401(9) 0.0401(10) -0.0166(8) 0.0020(7) -0.0016(7)
C20 0.0308(8) 0.0467(10) 0.0260(8) -0.0039(7) 0.0009(6) -0.0002(7)
C21 0.0271(8) 0.0333(8) 0.0282(8) 0.0005(7) 0.0018(6) 0.0005(6)
C22 0.0429(10) 0.0337(9) 0.0411(10) -0.0048(7) 0.0061(8) -0.0132(7)
O1A 0.0601(8) 0.0394(7) 0.0338(7) 0.0084(5) 0.0050(6) -0.0088(6)
O2A 0.0339(6) 0.0335(6) 0.0320(6) -0.0011(5) 0.0058(5) 0.0070(5)
O3A 0.0462(7) 0.0296(6) 0.0381(7) 0.0032(5) 0.0131(5) 0.0060(5)
C1A 0.0273(8) 0.0253(7) 0.0270(8) -0.0016(6) 0.0018(6) -0.0037(6)
C2A 0.0295(8) 0.0270(8) 0.0303(8) -0.0035(6) -0.0014(6) -0.0027(6)
C3A 0.0328(8) 0.0285(8) 0.0310(8) -0.0026(7) 0.0000(6) -0.0011(6)
C4A 0.0330(9) 0.0317(8) 0.0415(10) -0.0093(7) -0.0009(7) 0.0034(7)
C5A 0.0397(10) 0.0280(8) 0.0472(10) -0.0036(8) -0.0113(8) 0.0046(7)
C6A 0.0438(10) 0.0286(8) 0.0374(9) 0.0018(7) -0.0088(7) -0.0045(7)
C7A 0.0345(8) 0.0271(8) 0.0312(8) -0.0008(7) -0.0045(6) -0.0062(6)
C8A 0.0383(9) 0.0294(8) 0.0295(8) 0.0003(7) -0.0023(7) -0.0112(7)
C9A 0.0302(8) 0.0308(8) 0.0270(8) -0.0036(6) 0.0010(6) -0.0097(6)
C10A 0.0363(9) 0.0401(9) 0.0282(8) -0.0042(7) 0.0069(7) -0.0132(7)
C11A 0.0313(9) 0.0449(10) 0.0321(9) -0.0119(7) 0.0107(7) -0.0085(7)
C12A 0.0300(8) 0.0344(8) 0.0359(9) -0.0091(7) 0.0036(7) -0.0013(7)
C13A 0.0271(8) 0.0293(8) 0.0279(8) -0.0029(6) 0.0029(6) -0.0047(6)
C14A 0.0254(8) 0.0286(8) 0.0264(8) -0.0044(6) 0.0016(6) -0.0054(6)
C15A 0.0263(8) 0.0280(8) 0.0306(8) -0.0047(6) 0.0029(6) 0.0020(6)
C16A 0.0304(8) 0.0305(8) 0.0243(7) -0.0045(6) 0.0047(6) 0.0004(6)
C17A 0.0286(8) 0.0369(9) 0.0344(9) -0.0034(7) 0.0040(6) -0.0028(7)
C18A 0.0343(9) 0.0436(10) 0.0400(10) -0.0004(8) -0.0062(7) 0.0045(7)
C19A 0.0514(11) 0.0413(10) 0.0286(9) 0.0057(7) -0.0019(7) 0.0028(8)
C20A 0.0384(9) 0.0498(10) 0.0306(9) 0.0050(8) 0.0088(7) -0.0044(8)
C21A 0.0273(8) 0.0458(9) 0.0291(8) 0.0014(7) 0.0051(6) 0.0025(7)
C22A 0.0390(9) 0.0280(8) 0.0489(10) -0.0004(8) 0.0053(8) 0.0002(7)

loop_
_atom_type_symbol
_atom_type_description
_atom_type_scat_dispersion_real
_atom_type_scat_dispersion_imag
_atom_type_scat_source
C C 0.0033 0.0016 'International Tables Vol C Tables 4.2.6.8 and 6.1.1.4'
H H 0.0000 0.0000 'International Tables Vol C Tables 4.2.6.8 and 6.1.1.4'
O O 0.0106 0.0060 'International Tables Vol C Tables 4.2.6.8 and 6.1.1.4'

loop_
_geom_angle_atom_site_label_1
_geom_angle_atom_site_label_2
_geom_angle_atom_site_label_3
_geom_angle
_geom_angle_site_symmetry_1
_geom_angle_site_symmetry_3
_geom_angle_publ_flag
C3 O2 C15 107.06(11) . . ?
C13 O3 C22 117.62(12) . . ?
C15 C1 C2 104.78(12) . . ?
C15 C1 C14 139.76(14) . . ?
C2 C1 C14 115.37(12) . . ?
C3 C2 C7 121.49(14) . . ?
C3 C2 C1 108.88(13) . . ?
C7 C2 C1 129.62(14) . . ?
O2 C3 C2 108.83(13) . . ?
O2 C3 C4 128.83(14) . . ?
C2 C3 C4 122.34(14) . . ?
C3 C4 C5 116.00(15) . . ?
C3 C4 H4 122.0 . . ?
C5 C4 H4 122.0 . . ?
C6 C5 C4 122.63(15) . . ?
C6 C5 H5 118.7 . . ?
C4 C5 H5 118.7 . . ?
C5 C6 C7 119.98(15) . . ?
C5 C6 H6 120.0 . . ?
C7 C6 H6 120.0 . . ?
C2 C7 C6 117.55(14) . . ?
C2 C7 C8 116.19(13) . . ?
C6 C7 C8 126.22(14) . . ?
O1 C8 C7 122.20(14) . . ?
O1 C8 C9 121.39(14) . . ?
C7 C8 C9 116.41(13) . . ?
C10 C9 C14 120.28(14) . . ?
C10 C9 C8 115.53(13) . . ?
C14 C9 C8 124.17(13) . . ?
C11 C10 C9 120.63(15) . . ?
C11 C10 H10 119.7 . . ?
C9 C10 H10 119.7 . . ?
C10 C11 C12 120.41(14) . . ?
C10 C11 H11 119.8 . . ?
C12 C11 H11 119.8 . . ?
C11 C12 C13 119.92(15) . . ?
C11 C12 H12 120.0 . . ?
C13 C12 H12 120.0 . . ?
O3 C13 C12 122.92(13) . . ?
O3 C13 C14 115.68(12) . . ?
C12 C13 C14 121.37(14) . . ?
C13 C14 C9 117.36(13) . . ?
C13 C14 C1 124.92(13) . . ?
C9 C14 C1 117.68(13) . . ?
C1 C15 O2 110.42(12) . . ?
C1 C15 C16 139.55(14) . . ?
O2 C15 C16 110.03(12) . . ?
C17 C16 C21 118.54(14) . . ?
C17 C16 C15 122.74(14) . . ?
C21 C16 C15 118.64(13) . . ?
C18 C17 C16 120.54(15) . . ?
C18 C17 H17 119.7 . . ?
C16 C17 H17 119.7 . . ?
C19 C18 C17 120.43(16) . . ?
C19 C18 H18 119.8 . . ?
C17 C18 H18 119.8 . . ?
C20 C19 C18 119.57(15) . . ?
C20 C19 H19 120.2 . . ?
C18 C19 H19 120.2 . . ?
C21 C20 C19 120.31(15) . . ?
C21 C20 H20 119.8 . . ?
C19 C20 H20 119.8 . . ?
C20 C21 C16 120.55(15) . . ?
C20 C21 H21 119.7 . . ?
C16 C21 H21 119.7 . . ?
O3 C22 H22A 109.5 . . ?
O3 C22 H22B 109.5 . . ?
H22A C22 H22B 109.5 . . ?
O3 C22 H22C 109.5 . . ?
H22A C22 H22C 109.5 . . ?
H22B C22 H22C 109.5 . . ?
C3A O2A C15A 107.03(11) . . ?
C13A O3A C22A 118.58(12) . . ?
C15A C1A C2A 104.84(13) . . ?
C15A C1A C14A 139.67(14) . . ?
C2A C1A C14A 115.46(13) . . ?
C3A C2A C7A 121.80(15) . . ?
C3A C2A C1A 108.74(14) . . ?
C7A C2A C1A 129.44(14) . . ?
O2A C3A C2A 108.89(13) . . ?
O2A C3A C4A 128.95(15) . . ?
C2A C3A C4A 122.16(15) . . ?
C3A C4A C5A 116.03(15) . . ?
C3A C4A H4A 122.0 . . ?
C5A C4A H4A 122.0 . . ?
C6A C5A C4A 122.73(15) . . ?
C6A C5A H5A 118.6 . . ?
C4A C5A H5A 118.6 . . ?
C5A C6A C7A 120.21(16) . . ?
C5A C6A H6A 119.9 . . ?
C7A C6A H6A 119.9 . . ?
C2A C7A C6A 117.05(15) . . ?
C2A C7A C8A 116.19(14) . . ?
C6A C7A C8A 126.75(15) . . ?
O1A C8A C7A 122.12(16) . . ?
O1A C8A C9A 121.08(15) . . ?
C7A C8A C9A 116.73(13) . . ?
C10A C9A C14A 120.04(15) . . ?
C10A C9A C8A 116.12(14) . . ?
C14A C9A C8A 123.69(14) . . ?
C11A C10A C9A 120.59(15) . . ?
C11A C10A H10A 119.7 . . ?
C9A C10A H10A 119.7 . . ?
C10A C11A C12A 120.50(15) . . ?
C10A C11A H11A 119.8 . . ?
C12A C11A H11A 119.8 . . ?
C13A C12A C11A 119.76(15) . . ?
C13A C12A H12A 120.1 . . ?
C11A C12A H12A 120.1 . . ?
O3A C13A C12A 123.59(14) . . ?
O3A C13A C14A 115.18(13) . . ?
C12A C13A C14A 121.21(14) . . ?
C13A C14A C9A 117.25(13) . . ?
C13A C14A C1A 124.53(13) . . ?
C9A C14A C1A 118.05(13) . . ?
C1A C15A O2A 110.42(13) . . ?
C1A C15A C16A 138.73(14) . . ?
O2A C15A C16A 110.82(12) . . ?
C17A C16A C21A 118.65(15) . . ?
C17A C16A C15A 122.13(14) . . ?
C21A C16A C15A 119.17(14) . . ?
C18A C17A C16A 120.44(15) . . ?
C18A C17A H17A 119.8 . . ?
C16A C17A H17A 119.8 . . ?
C17A C18A C19A 120.71(16) . . ?
C17A C18A H18A 119.6 . . ?
C19A C18A H18A 119.6 . . ?
C18A C19A C20A 119.09(16) . . ?
C18A C19A H19A 120.5 . . ?
C20A C19A H19A 120.5 . . ?
C21A C20A C19A 120.75(16) . . ?
C21A C20A H20A 119.6 . . ?
C19A C20A H20A 119.6 . . ?
C20A C21A C16A 120.32(15) . . ?
C20A C21A H21A 119.8 . . ?
C16A C21A H21A 119.8 . . ?
O3A C22A H22D 109.5 . . ?
O3A C22A H22E 109.5 . . ?
H22D C22A H22E 109.5 . . ?
O3A C22A H22F 109.5 . . ?
H22D C22A H22F 109.5 . . ?
H22E C22A H22F 109.5 . . ?

loop_
_geom_bond_atom_site_label_1
_geom_bond_atom_site_label_2
_geom_bond_distance
_geom_bond_site_symmetry_2
_geom_bond_publ_flag
O1 C8 1.2269(18) . ?
O2 C3 1.3677(18) . ?
O2 C15 1.4023(17) . ?
O3 C13 1.3550(18) . ?
O3 C22 1.4304(18) . ?
C1 C15 1.377(2) . ?
C1 C2 1.430(2) . ?
C1 C14 1.473(2) . ?
C2 C3 1.377(2) . ?
C2 C7 1.383(2) . ?
C3 C4 1.379(2) . ?
C4 C5 1.393(2) . ?
C4 H4 0.9500 . ?
C5 C6 1.389(2) . ?
C5 H5 0.9500 . ?
C6 C7 1.394(2) . ?
C6 H6 0.9500 . ?
C7 C8 1.464(2) . ?
C8 C9 1.501(2) . ?
C9 C10 1.398(2) . ?
C9 C14 1.421(2) . ?
C10 C11 1.373(2) . ?
C10 H10 0.9500 . ?
C11 C12 1.383(2) . ?
C11 H11 0.9500 . ?
C12 C13 1.392(2) . ?
C12 H12 0.9500 . ?
C13 C14 1.407(2) . ?
C15 C16 1.466(2) . ?
C16 C17 1.388(2) . ?
C16 C21 1.400(2) . ?
C17 C18 1.383(2) . ?
C17 H17 0.9500 . ?
C18 C19 1.383(2) . ?
C18 H18 0.9500 . ?
C19 C20 1.382(2) . ?
C19 H19 0.9500 . ?
C20 C21 1.379(2) . ?
C20 H20 0.9500 . ?
C21 H21 0.9500 . ?
C22 H22A 0.9800 . ?
C22 H22B 0.9800 . ?
C22 H22C 0.9800 . ?
O1A C8A 1.2251(19) . ?
O2A C3A 1.3688(19) . ?
O2A C15A 1.3989(17) . ?
O3A C13A 1.3569(18) . ?
O3A C22A 1.4231(19) . ?
C1A C15A 1.378(2) . ?
C1A C2A 1.429(2) . ?
C1A C14A 1.466(2) . ?
C2A C3A 1.378(2) . ?
C2A C7A 1.386(2) . ?
C3A C4A 1.378(2) . ?
C4A C5A 1.391(2) . ?
C4A H4A 0.9500 . ?
C5A C6A 1.388(2) . ?
C5A H5A 0.9500 . ?
C6A C7A 1.395(2) . ?
C6A H6A 0.9500 . ?
C7A C8A 1.466(2) . ?
C8A C9A 1.499(2) . ?
C9A C10A 1.397(2) . ?
C9A C14A 1.421(2) . ?
C10A C11A 1.370(2) . ?
C10A H10A 0.9500 . ?
C11A C12A 1.387(2) . ?
C11A H11A 0.9500 . ?
C12A C13A 1.387(2) . ?
C12A H12A 0.9500 . ?
C13A C14A 1.410(2) . ?
C15A C16A 1.465(2) . ?
C16A C17A 1.391(2) . ?
C16A C21A 1.397(2) . ?
C17A C18A 1.380(2) . ?
C17A H17A 0.9500 . ?
C18A C19A 1.382(2) . ?
C18A H18A 0.9500 . ?
C19A C20A 1.384(3) . ?
C19A H19A 0.9500 . ?
C20A C21A 1.377(2) . ?
C20A H20A 0.9500 . ?
C21A H21A 0.9500 . ?
C22A H22D 0.9800 . ?
C22A H22E 0.9800 . ?
C22A H22F 0.9800 . ?

loop_
_geom_torsion_atom_site_label_1
_geom_torsion_atom_site_label_2
_geom_torsion_atom_site_label_3
_geom_torsion_atom_site_label_4
_geom_torsion
_geom_torsion_site_symmetry_1
_geom_torsion_site_symmetry_2
_geom_torsion_site_symmetry_3
_geom_torsion_site_symmetry_4
_geom_torsion_publ_flag
C15 C1 C2 C3 1.36(16) . . . . ?
C14 C1 C2 C3 -176.05(12) . . . . ?
C15 C1 C2 C7 -178.42(15) . . . . ?
C14 C1 C2 C7 4.2(2) . . . . ?
C15 O2 C3 C2 -0.24(16) . . . . ?
C15 O2 C3 C4 179.19(16) . . . . ?
C7 C2 C3 O2 179.10(13) . . . . ?
C1 C2 C3 O2 -0.71(17) . . . . ?
C7 C2 C3 C4 -0.4(2) . . . . ?
C1 C2 C3 C4 179.82(15) . . . . ?
O2 C3 C4 C5 -179.31(15) . . . . ?
C2 C3 C4 C5 0.1(2) . . . . ?
C3 C4 C5 C6 0.3(3) . . . . ?
C4 C5 C6 C7 -0.4(3) . . . . ?
C3 C2 C7 C6 0.3(2) . . . . ?
C1 C2 C7 C6 -179.91(15) . . . . ?
C3 C2 C7 C8 -177.65(14) . . . . ?
C1 C2 C7 C8 2.1(2) . . . . ?
C5 C6 C7 C2 0.0(2) . . . . ?
C5 C6 C7 C8 177.78(15) . . . . ?
C2 C7 C8 O1 173.22(14) . . . . ?
C6 C7 C8 O1 -4.6(2) . . . . ?
C2 C7 C8 C9 -7.17(19) . . . . ?
C6 C7 C8 C9 175.05(14) . . . . ?
O1 C8 C9 C10 7.8(2) . . . . ?
C7 C8 C9 C10 -171.85(13) . . . . ?
O1 C8 C9 C14 -173.72(14) . . . . ?
C7 C8 C9 C14 6.7(2) . . . . ?
C14 C9 C10 C11 0.5(2) . . . . ?
C8 C9 C10 C11 179.04(14) . . . . ?
C9 C10 C11 C12 0.1(2) . . . . ?
C10 C11 C12 C13 -1.3(2) . . . . ?
C22 O3 C13 C12 -13.6(2) . . . . ?
C22 O3 C13 C14 168.31(14) . . . . ?
C11 C12 C13 O3 -175.90(14) . . . . ?
C11 C12 C13 C14 2.1(2) . . . . ?
O3 C13 C14 C9 176.62(12) . . . . ?
C12 C13 C14 C9 -1.5(2) . . . . ?
O3 C13 C14 C1 -1.0(2) . . . . ?
C12 C13 C14 C1 -179.10(14) . . . . ?
C10 C9 C14 C13 0.2(2) . . . . ?
C8 C9 C14 C13 -178.22(13) . . . . ?
C10 C9 C14 C1 178.01(13) . . . . ?
C8 C9 C14 C1 -0.4(2) . . . . ?
C15 C1 C14 C13 -3.3(3) . . . . ?
C2 C1 C14 C13 172.86(13) . . . . ?
C15 C1 C14 C9 179.15(17) . . . . ?
C2 C1 C14 C9 -4.73(19) . . . . ?
C2 C1 C15 O2 -1.53(16) . . . . ?
C14 C1 C15 O2 174.85(16) . . . . ?
C2 C1 C15 C16 177.23(17) . . . . ?
C14 C1 C15 C16 -6.4(3) . . . . ?
C3 O2 C15 C1 1.15(16) . . . . ?
C3 O2 C15 C16 -177.99(12) . . . . ?
C1 C15 C16 C17 -46.5(3) . . . . ?
O2 C15 C16 C17 132.22(14) . . . . ?
C1 C15 C16 C21 136.65(19) . . . . ?
O2 C15 C16 C21 -44.59(17) . . . . ?
C21 C16 C17 C18 -2.1(2) . . . . ?
C15 C16 C17 C18 -178.88(14) . . . . ?
C16 C17 C18 C19 0.1(2) . . . . ?
C17 C18 C19 C20 1.3(2) . . . . ?
C18 C19 C20 C21 -0.5(2) . . . . ?
C19 C20 C21 C16 -1.5(2) . . . . ?
C17 C16 C21 C20 2.8(2) . . . . ?
C15 C16 C21 C20 179.74(14) . . . . ?
C15A C1A C2A C3A -2.83(17) . . . . ?
C14A C1A C2A C3A 175.45(13) . . . . ?
C15A C1A C2A C7A 178.66(15) . . . . ?
C14A C1A C2A C7A -3.1(2) . . . . ?
C15A O2A C3A C2A -0.10(16) . . . . ?
C15A O2A C3A C4A 179.28(16) . . . . ?
C7A C2A C3A O2A -179.51(13) . . . . ?
C1A C2A C3A O2A 1.84(17) . . . . ?
C7A C2A C3A C4A 1.1(2) . . . . ?
C1A C2A C3A C4A -177.59(14) . . . . ?
O2A C3A C4A C5A 179.60(15) . . . . ?
C2A C3A C4A C5A -1.1(2) . . . . ?
C3A C4A C5A C6A 0.3(2) . . . . ?
C4A C5A C6A C7A 0.5(2) . . . . ?
C3A C2A C7A C6A -0.2(2) . . . . ?
C1A C2A C7A C6A 178.13(15) . . . . ?
C3A C2A C7A C8A -179.28(14) . . . . ?
C1A C2A C7A C8A -0.9(2) . . . . ?
C5A C6A C7A C2A -0.5(2) . . . . ?
C5A C6A C7A C8A 178.44(15) . . . . ?
C2A C7A C8A O1A 177.62(14) . . . . ?
C6A C7A C8A O1A -1.3(3) . . . . ?
C2A C7A C8A C9A 0.7(2) . . . . ?
C6A C7A C8A C9A -178.26(14) . . . . ?
O1A C8A C9A C10A 2.4(2) . . . . ?
C7A C8A C9A C10A 179.38(13) . . . . ?
O1A C8A C9A C14A -173.14(14) . . . . ?
C7A C8A C9A C14A 3.8(2) . . . . ?
C14A C9A C10A C11A 1.8(2) . . . . ?
C8A C9A C10A C11A -173.98(14) . . . . ?
C9A C10A C11A C12A 3.9(2) . . . . ?
C10A C11A C12A C13A -3.1(2) . . . . ?
C22A O3A C13A C12A -10.3(2) . . . . ?
C22A O3A C13A C14A 168.34(14) . . . . ?
C11A C12A C13A O3A 175.03(15) . . . . ?
C11A C12A C13A C14A -3.5(2) . . . . ?
O3A C13A C14A C9A -169.80(13) . . . . ?
C12A C13A C14A C9A 8.9(2) . . . . ?
O3A C13A C14A C1A 5.2(2) . . . . ?
C12A C13A C14A C1A -176.11(14) . . . . ?
C10A C9A C14A C13A -7.9(2) . . . . ?
C8A C9A C14A C13A 167.46(14) . . . . ?
C10A C9A C14A C1A 176.69(14) . . . . ?
C8A C9A C14A C1A -7.9(2) . . . . ?
C15A C1A C14A C13A 9.6(3) . . . . ?
C2A C1A C14A C13A -167.84(14) . . . . ?
C15A C1A C14A C9A -175.41(18) . . . . ?
C2A C1A C14A C9A 7.16(19) . . . . ?
C2A C1A C15A O2A 2.80(16) . . . . ?
C14A C1A C15A O2A -174.80(17) . . . . ?
C2A C1A C15A C16A -175.08(18) . . . . ?
C14A C1A C15A C16A 7.3(3) . . . . ?
C3A O2A C15A C1A -1.77(16) . . . . ?
C3A O2A C15A C16A 176.74(12) . . . . ?
C1A C15A C16A C17A 38.9(3) . . . . ?
O2A C15A C16A C17A -139.01(15) . . . . ?
C1A C15A C16A C21A -143.83(19) . . . . ?
O2A C15A C16A C21A 38.29(19) . . . . ?
C21A C16A C17A C18A 2.0(2) . . . . ?
C15A C16A C17A C18A 179.26(15) . . . . ?
C16A C17A C18A C19A -0.6(3) . . . . ?
C17A C18A C19A C20A -0.6(3) . . . . ?
C18A C19A C20A C21A 0.3(3) . . . . ?
C19A C20A C21A C16A 1.1(3) . . . . ?
C17A C16A C21A C20A -2.2(2) . . . . ?
C15A C16A C21A C20A -179.57(15) . . . . ?
